data_4082707
loop_
_publ_author_name
'Bernhammer, Jan C.'
'Huynh, Han Vinh'

_publ_section_title
;
 Benzimidazolin-2-ylidene Complexes of Palladium(II) Featuring a Thioether
 Moiety: Synthesis, Characterization, Molecular Dynamics, and Catalytic
 Activities
;
_journal_issue 5
_journal_name_full Organometallics
_journal_page_first 1266
_journal_paper_doi 10.1021/om500083r
_journal_volume 33
_journal_year 2014
_chemical_formula_sum 'C32 H40 Br2 N4 Pd S'
_chemical_formula_weight 778.96
_chemical_name_systematic
; 
 ? 
;
_space_group_crystal_system triclinic
_space_group_IT_number 2
_space_group_name_Hall '-P 1'
_space_group_name_H-M_alt 'P -1'
_symmetry_space_group_name_Hall '-P 1'
_symmetry_space_group_name_H-M 'P -1'
_atom_sites_solution_hydrogens geom
_audit_creation_method SHELXL-2013
_cell_angle_alpha 78.09(2)
_cell_angle_beta 70.73(2)
_cell_angle_gamma 65.88(2)
_cell_formula_units_Z 2
_cell_length_a 10.844(13)
_cell_length_b 13.184(15)
_cell_length_c 13.233(16)
_cell_measurement_reflns_used 900
_cell_measurement_temperature 100(2)
_cell_measurement_theta_max 27.54
_cell_measurement_theta_min 2.26
_cell_volume 1624(3)
_computing_cell_refinement 'Bruker SMART'
_computing_data_collection 'Bruker SMART'
_computing_data_reduction 'Bruker SAINT'
_computing_molecular_graphics 'Bruker SHELXTL'
_computing_publication_material 'Bruker SHELXTL'
_computing_structure_refinement 'SHELXL-2013 (Sheldrick, 2013)'
_computing_structure_solution 'Bruker SHELXTL'
_diffrn_ambient_temperature 100(2)
_diffrn_measured_fraction_theta_full 0.999
_diffrn_measured_fraction_theta_max 0.994
_diffrn_measurement_device_type 'CCD area detector'
_diffrn_measurement_method 'phi and omega scans'
_diffrn_radiation_type MoK\a
_diffrn_radiation_wavelength 0.71073
_diffrn_reflns_av_R_equivalents 0.0402
_diffrn_reflns_av_unetI/netI 0.0485
_diffrn_reflns_Laue_measured_fraction_full 0.999
_diffrn_reflns_Laue_measured_fraction_max 0.994
_diffrn_reflns_limit_h_max 14
_diffrn_reflns_limit_h_min -14
_diffrn_reflns_limit_k_max 17
_diffrn_reflns_limit_k_min -17
_diffrn_reflns_limit_l_max 17
_diffrn_reflns_limit_l_min -17
_diffrn_reflns_number 20776
_diffrn_reflns_point_group_measured_fraction_full 0.999
_diffrn_reflns_point_group_measured_fraction_max 0.994
_diffrn_reflns_theta_full 25.242
_diffrn_reflns_theta_max 27.499
_diffrn_reflns_theta_min 1.698
_exptl_absorpt_coefficient_mu 3.123
_exptl_absorpt_correction_T_max 0.7456
_exptl_absorpt_correction_T_min 0.6149
_exptl_absorpt_correction_type multi-scan
_exptl_absorpt_process_details 'Sadabs, Sheldrick 2008)'
_exptl_crystal_colour Yellow
_exptl_crystal_density_diffrn 1.593
_exptl_crystal_density_meas ?
_exptl_crystal_density_method 'Not Measured'
_exptl_crystal_description Block
_exptl_crystal_F_000 784
_exptl_crystal_size_max 0.460
_exptl_crystal_size_mid 0.260
_exptl_crystal_size_min 0.100
_refine_diff_density_max 3.640
_refine_diff_density_min -1.137
_refine_diff_density_rms 0.150
_refine_ls_extinction_method none
_refine_ls_goodness_of_fit_ref 1.092
_refine_ls_hydrogen_treatment constr
_refine_ls_matrix_type full
_refine_ls_number_parameters 390
_refine_ls_number_reflns 7423
_refine_ls_number_restraints 151
_refine_ls_restrained_S_all 1.114
_refine_ls_R_factor_all 0.0805
_refine_ls_R_factor_gt 0.0564
_refine_ls_shift/su_max 0.005
_refine_ls_shift/su_mean 0.000
_refine_ls_structure_factor_coef Fsqd
_refine_ls_weighting_details 'w=1/[\s^2^(Fo^2^)+(0.0733P)^2^+3.8624P] where P=(Fo^2^+2Fc^2^)/3'
_refine_ls_weighting_scheme calc
_refine_ls_wR_factor_gt 0.1435
_refine_ls_wR_factor_ref 0.1549
_reflns_Friedel_coverage 0.000
_reflns_number_gt 5329
_reflns_number_total 7423
_reflns_threshold_expression 'I > 2\s(I)'
_cod_data_source_file om500083r_si_002.cif
_cod_data_source_block D579
_cod_depositor_comments
;
The following automatic conversions were performed:

'_exptl_absorpt_correction_type' value 'Multi-scan' changed to
'multi-scan' according to
/usr/data/users/saulius/crontab/automatic-downloads/current/ACS/lib/dictionaries/cif_core.dic
dictionary named 'cif_core.dic' version 2.4.2 from 2011-04-26.

Automatic conversion script
Id: cif_fix_values 2281 2013-09-26 08:29:07Z andrius 

The following automatic conversions were performed:

'_exptl_crystal_density_meas' value 'Not Measured' was changed to '?'
- the value is perceived as not measured.

Automatic conversion script
Id: cif_fix_values 3008 2015-01-20 13:52:24Z robertas 
;
_cod_database_code 4082707
_shelx_space_group_comment
; 
The symmetry employed for this shelxl refinement is uniquely defined 
by the following loop, which should always be used as a source of 
symmetry information in preference to the above space-group names. 
They are only intended as comments. 
;
_shelx_estimated_absorpt_t_min 0.328
_shelx_estimated_absorpt_t_max 0.745
_shelxl_version_number 2013-3

loop_
_space_group_symop_operation_xyz
'x, y, z'
'-x, -y, -z'

loop_
_atom_site_label
_atom_site_type_symbol
_atom_site_fract_x
_atom_site_fract_y
_atom_site_fract_z
_atom_site_U_iso_or_equiv
_atom_site_adp_type
_atom_site_occupancy
_atom_site_site_symmetry_order
_atom_site_calc_flag
_atom_site_refinement_flags_posn
_atom_site_refinement_flags_adp
_atom_site_refinement_flags_occupancy
_atom_site_disorder_assembly
_atom_site_disorder_group
S1 S 0.26752(19) 0.70180(15) 0.68443(15) 0.0324(4) Uani 0.773(3) 1 d D U P A 1
C16 C 0.3887(7) 0.6395(5) 0.5616(4) 0.0305(10) Uani 0.773(3) 1 d D U P A 1
H16A H 0.4859 0.6113 0.5679 0.037 Uiso 0.773(3) 1 calc R U P A 1
H16B H 0.3694 0.5749 0.5534 0.037 Uiso 0.773(3) 1 calc R U P A 1
C17 C 0.3228(6) 0.8146(5) 0.6850(6) 0.0346(8) Uani 0.773(3) 1 d D U P A 1
H17 H 0.3180 0.8638 0.6168 0.042 Uiso 0.773(3) 1 calc R U P A 1
C18 C 0.2266(10) 0.8819(7) 0.7787(6) 0.0382(13) Uani 0.773(3) 1 d D U P A 1
H18A H 0.2442 0.8383 0.8455 0.057 Uiso 0.773(3) 1 calc R U P A 1
H18B H 0.1287 0.9005 0.7805 0.057 Uiso 0.773(3) 1 calc R U P A 1
H18C H 0.2441 0.9507 0.7712 0.057 Uiso 0.773(3) 1 calc R U P A 1
C19 C 0.4697(7) 0.7723(7) 0.6961(7) 0.0410(13) Uani 0.773(3) 1 d D U P A 1
H19A H 0.4936 0.8356 0.6991 0.062 Uiso 0.773(3) 1 calc R U P A 1
H19B H 0.5359 0.7309 0.6343 0.062 Uiso 0.773(3) 1 calc R U P A 1
H19C H 0.4751 0.7230 0.7623 0.062 Uiso 0.773(3) 1 calc R U P A 1
S1A S 0.4400(7) 0.7310(5) 0.6456(5) 0.0362(7) Uiso 0.227(3) 1 d D U P A 2
C16A C 0.462(2) 0.6508(9) 0.5401(13) 0.0326(12) Uiso 0.227(3) 1 d D U P A 2
H16C H 0.5631 0.6205 0.5006 0.039 Uiso 0.227(3) 1 calc R U P A 2
H16D H 0.4325 0.5871 0.5730 0.039 Uiso 0.227(3) 1 calc R U P A 2
C17A C 0.2534(9) 0.8161(14) 0.6788(18) 0.0341(8) Uiso 0.227(3) 1 d D U P A 2
H17A H 0.2356 0.8622 0.6112 0.041 Uiso 0.227(3) 1 calc R U P A 2
C18A C 0.151(2) 0.7574(19) 0.7169(19) 0.0328(15) Uiso 0.227(3) 1 d D U P A 2
H18D H 0.1738 0.7019 0.7764 0.049 Uiso 0.227(3) 1 calc R U P A 2
H18E H 0.1566 0.7201 0.6577 0.049 Uiso 0.227(3) 1 calc R U P A 2
H18F H 0.0554 0.8119 0.7414 0.049 Uiso 0.227(3) 1 calc R U P A 2
C19A C 0.203(3) 0.897(2) 0.762(2) 0.0351(13) Uiso 0.227(3) 1 d D U P A 2
H19D H 0.1003 0.9331 0.7792 0.053 Uiso 0.227(3) 1 calc R U P A 2
H19E H 0.2455 0.9533 0.7343 0.053 Uiso 0.227(3) 1 calc R U P A 2
H19F H 0.2299 0.8566 0.8272 0.053 Uiso 0.227(3) 1 calc R U P A 2
Pd1 Pd 0.70664(4) 0.71574(3) 0.29359(3) 0.02381(13) Uani 1 1 d . . . . .
Br1 Br 0.55228(5) 0.90609(4) 0.25459(5) 0.03334(16) Uani 1 1 d . . . . .
Br2 Br 0.86216(6) 0.52694(4) 0.33473(6) 0.04348(19) Uani 1 1 d . . . . .
N1 N 0.5758(5) 0.5983(4) 0.2111(4) 0.0311(10) Uani 1 1 d . . . . .
N2 N 0.4389(4) 0.6634(3) 0.3624(4) 0.0270(9) Uani 1 1 d . . . . .
N3 N 0.9521(4) 0.7908(3) 0.1945(3) 0.0196(8) Uani 1 1 d . . . . .
N4 N 0.8762(4) 0.8085(3) 0.3664(3) 0.0208(8) Uani 1 1 d . . . . .
C1 C 0.5625(5) 0.6553(4) 0.2920(4) 0.0239(10) Uani 1 1 d . U . . .
C2 C 0.4574(6) 0.5718(5) 0.2313(5) 0.0325(12) Uani 1 1 d . U . . .
C3 C 0.4225(7) 0.5134(5) 0.1735(6) 0.0482(16) Uani 1 1 d . U . . .
H3 H 0.4822 0.4848 0.1067 0.058 Uiso 1 1 calc R U . . .
C4 C 0.2932(8) 0.5008(6) 0.2222(6) 0.0533(17) Uani 1 1 d . U . . .
H4 H 0.2636 0.4630 0.1866 0.064 Uiso 1 1 calc R U . . .
C5 C 0.2097(7) 0.5397(5) 0.3165(6) 0.0478(15) Uani 1 1 d . U . . .
H5 H 0.1237 0.5276 0.3454 0.057 Uiso 1 1 calc R U . . .
C6 C 0.2428(6) 0.5973(5) 0.3746(5) 0.0416(14) Uani 1 1 d . U . . .
H6 H 0.1824 0.6246 0.4416 0.050 Uiso 1 1 calc R U . . .
C7 C 0.3704(5) 0.6120(4) 0.3278(4) 0.0288(11) Uani 1 1 d . U . . .
C8 C 0.6987(7) 0.5667(5) 0.1180(5) 0.0416(15) Uani 1 1 d . . . . .
H8A H 0.7053 0.4986 0.0927 0.050 Uiso 1 1 calc R U . . .
H8B H 0.7840 0.5479 0.1412 0.050 Uiso 1 1 calc R U . . .
C9 C 0.6978(6) 0.6545(5) 0.0254(5) 0.0362(13) Uani 1 1 d . . . . .
C10 C 0.8178(5) 0.6397(4) -0.0570(4) 0.0238(10) Uani 1 1 d . . . . .
H10 H 0.8992 0.5750 -0.0540 0.029 Uiso 1 1 calc R U . . .
C11 C 0.8232(7) 0.7187(5) -0.1465(5) 0.0444(15) Uani 1 1 d . . . . .
H11 H 0.9070 0.7066 -0.2037 0.053 Uiso 1 1 calc R U . . .
C12 C 0.7073(7) 0.8129(5) -0.1506(5) 0.0454(15) Uani 1 1 d . . . . .
H12 H 0.7106 0.8666 -0.2106 0.054 Uiso 1 1 calc R U . . .
C13 C 0.5836(8) 0.8302(6) -0.0665(6) 0.0545(18) Uani 1 1 d . . . . .
H13 H 0.5025 0.8954 -0.0690 0.065 Uiso 1 1 calc R U . . .
C14 C 0.5812(7) 0.7515(6) 0.0200(6) 0.0509(17) Uani 1 1 d . . . . .
H14 H 0.4977 0.7638 0.0776 0.061 Uiso 1 1 calc R U . . .
C15 C 0.3790(6) 0.7195(4) 0.4621(4) 0.0385(14) Uani 1 1 d D . . . .
H15A H 0.2790 0.7666 0.4683 0.046 Uiso 1 1 calc R U . A 1
H15B H 0.4288 0.7692 0.4581 0.046 Uiso 1 1 calc R U . A 1
C20 C 0.8556(5) 0.7748(4) 0.2856(4) 0.0213(10) Uani 1 1 d . . . . .
C21 C 1.0356(4) 0.8349(4) 0.2170(4) 0.0186(9) Uani 1 1 d . . . . .
C22 C 1.1480(5) 0.8664(4) 0.1518(4) 0.0229(10) Uani 1 1 d . . . . .
H22 H 1.1820 0.8583 0.0768 0.027 Uiso 1 1 calc R U . . .
C23 C 1.2070(5) 0.9102(4) 0.2025(4) 0.0273(11) Uani 1 1 d . . . . .
H23 H 1.2834 0.9320 0.1608 0.033 Uiso 1 1 calc R U . . .
C24 C 1.1580(6) 0.9230(4) 0.3117(5) 0.0298(12) Uani 1 1 d . . . . .
H24 H 1.2013 0.9532 0.3431 0.036 Uiso 1 1 calc R U . . .
C25 C 1.0473(5) 0.8923(4) 0.3755(4) 0.0261(11) Uani 1 1 d . . . . .
H25 H 1.0133 0.9017 0.4503 0.031 Uiso 1 1 calc R U . . .
C26 C 0.9867(5) 0.8472(4) 0.3271(4) 0.0202(10) Uani 1 1 d . . . . .
C27 C 0.9529(5) 0.7712(4) 0.0874(4) 0.0273(11) Uani 1 1 d . . . . .
H27 H 0.8786 0.7400 0.1002 0.033 Uiso 1 1 calc R U . . .
C28 C 0.9112(6) 0.8804(4) 0.0194(4) 0.0274(11) Uani 1 1 d . . . . .
H28A H 0.8182 0.9305 0.0570 0.041 Uiso 1 1 calc R U . . .
H28B H 0.9081 0.8664 -0.0495 0.041 Uiso 1 1 calc R U . . .
H28C H 0.9802 0.9150 0.0066 0.041 Uiso 1 1 calc R U . . .
C29 C 1.0919(6) 0.6836(4) 0.0345(5) 0.0381(14) Uani 1 1 d . . . . .
H29A H 1.1684 0.7097 0.0232 0.057 Uiso 1 1 calc R U . . .
H29B H 1.0890 0.6706 -0.0349 0.057 Uiso 1 1 calc R U . . .
H29C H 1.1079 0.6139 0.0810 0.057 Uiso 1 1 calc R U . . .
C30 C 0.7866(5) 0.8061(4) 0.4778(4) 0.0304(12) Uani 1 1 d . . . . .
H30 H 0.7171 0.7743 0.4780 0.036 Uiso 1 1 calc R U . . .
C31 C 0.7034(6) 0.9242(5) 0.5107(5) 0.0430(15) Uani 1 1 d . . . . .
H31A H 0.7683 0.9595 0.5083 0.065 Uiso 1 1 calc R U . . .
H31B H 0.6419 0.9224 0.5838 0.065 Uiso 1 1 calc R U . . .
H31C H 0.6464 0.9670 0.4612 0.065 Uiso 1 1 calc R U . . .
C32 C 0.8707(6) 0.7294(5) 0.5538(5) 0.0405(14) Uani 1 1 d . . . . .
H32A H 0.9246 0.6560 0.5257 0.061 Uiso 1 1 calc R U . . .
H32B H 0.8065 0.7219 0.6246 0.061 Uiso 1 1 calc R U . . .
H32C H 0.9352 0.7610 0.5601 0.061 Uiso 1 1 calc R U . . .

loop_
_atom_site_aniso_label
_atom_site_aniso_U_11
_atom_site_aniso_U_22
_atom_site_aniso_U_33
_atom_site_aniso_U_23
_atom_site_aniso_U_13
_atom_site_aniso_U_12
S1 0.0322(7) 0.0291(7) 0.0348(7) -0.0005(6) -0.0036(6) -0.0157(6)
C16 0.0312(15) 0.0288(14) 0.0332(15) -0.0018(13) -0.0072(13) -0.0142(13)
C17 0.0350(11) 0.0328(11) 0.0362(11) -0.0025(10) -0.0077(10) -0.0145(10)
C18 0.0366(18) 0.0341(17) 0.0382(18) -0.0020(16) -0.0075(16) -0.0101(16)
C19 0.0366(19) 0.0380(19) 0.045(2) -0.0022(18) -0.0042(18) -0.0160(18)
Pd1 0.01185(18) 0.01662(19) 0.0454(3) 0.00088(16) -0.00824(16) -0.00894(14)
Br1 0.0197(3) 0.0188(3) 0.0618(4) -0.0027(2) -0.0143(2) -0.0053(2)
Br2 0.0225(3) 0.0218(3) 0.0888(5) 0.0120(3) -0.0238(3) -0.0119(2)
N1 0.028(2) 0.026(2) 0.041(3) 0.000(2) -0.007(2) -0.0142(19)
N2 0.017(2) 0.024(2) 0.042(3) -0.0032(19) -0.0054(18) -0.0112(17)
N3 0.0142(18) 0.0171(19) 0.031(2) -0.0012(16) -0.0056(16) -0.0101(15)
N4 0.0153(19) 0.021(2) 0.027(2) -0.0015(16) -0.0030(16) -0.0098(16)
C1 0.0177(19) 0.0212(19) 0.034(2) 0.0013(16) -0.0060(16) -0.0113(16)
C2 0.035(2) 0.031(2) 0.039(2) 0.0027(18) -0.0159(18) -0.0168(18)
C3 0.057(3) 0.044(3) 0.053(3) -0.003(2) -0.026(2) -0.019(2)
C4 0.057(3) 0.053(3) 0.068(3) 0.001(2) -0.035(2) -0.027(2)
C5 0.041(2) 0.045(3) 0.071(3) 0.009(2) -0.024(2) -0.029(2)
C6 0.031(2) 0.040(2) 0.053(3) 0.006(2) -0.0127(19) -0.0173(19)
C7 0.022(2) 0.027(2) 0.043(2) 0.0028(18) -0.0147(17) -0.0136(17)
C8 0.047(4) 0.024(3) 0.039(3) -0.002(2) 0.001(3) -0.009(3)
C9 0.038(3) 0.027(3) 0.046(3) -0.005(2) -0.012(3) -0.014(2)
C10 0.025(3) 0.021(2) 0.030(3) -0.006(2) -0.011(2) -0.008(2)
C11 0.060(4) 0.049(4) 0.034(3) -0.007(3) -0.014(3) -0.027(3)
C12 0.061(4) 0.041(4) 0.040(4) 0.003(3) -0.022(3) -0.021(3)
C13 0.057(4) 0.035(4) 0.054(4) 0.005(3) -0.013(3) -0.007(3)
C14 0.040(4) 0.042(4) 0.050(4) 0.004(3) -0.004(3) -0.005(3)
C15 0.033(3) 0.029(3) 0.043(3) -0.007(3) -0.010(3) 0.000(2)
C20 0.012(2) 0.015(2) 0.036(3) -0.0006(19) -0.0061(19) -0.0058(17)
C21 0.012(2) 0.012(2) 0.032(3) -0.0028(18) -0.0058(18) -0.0054(17)
C22 0.016(2) 0.023(2) 0.029(3) 0.000(2) -0.0020(19) -0.0102(19)
C23 0.015(2) 0.026(3) 0.044(3) 0.004(2) -0.008(2) -0.014(2)
C24 0.032(3) 0.028(3) 0.044(3) 0.002(2) -0.020(2) -0.020(2)
C25 0.031(3) 0.021(2) 0.030(3) 0.000(2) -0.012(2) -0.012(2)
C26 0.015(2) 0.015(2) 0.031(3) 0.0005(19) -0.0058(19) -0.0067(17)
C27 0.029(3) 0.028(3) 0.032(3) -0.001(2) -0.012(2) -0.016(2)
C28 0.030(3) 0.025(3) 0.031(3) -0.002(2) -0.011(2) -0.012(2)
C29 0.044(3) 0.021(3) 0.048(4) -0.009(2) -0.016(3) -0.005(2)
C30 0.023(3) 0.033(3) 0.030(3) 0.002(2) 0.001(2) -0.013(2)
C31 0.033(3) 0.041(3) 0.037(3) -0.004(3) 0.002(3) -0.005(3)
C32 0.036(3) 0.047(4) 0.034(3) 0.008(3) -0.007(3) -0.019(3)

loop_
_atom_type_symbol
_atom_type_description
_atom_type_scat_dispersion_real
_atom_type_scat_dispersion_imag
_atom_type_scat_source
C C 0.0033 0.0016 'International Tables Vol C Tables 4.2.6.8 and 6.1.1.4'
H H 0.0000 0.0000 'International Tables Vol C Tables 4.2.6.8 and 6.1.1.4'
N N 0.0061 0.0033 'International Tables Vol C Tables 4.2.6.8 and 6.1.1.4'
S S 0.1246 0.1234 'International Tables Vol C Tables 4.2.6.8 and 6.1.1.4'
Br Br -0.2901 2.4595 'International Tables Vol C Tables 4.2.6.8 and 6.1.1.4'
Pd Pd -0.9988 1.0072 'International Tables Vol C Tables 4.2.6.8 and 6.1.1.4'

loop_
_geom_angle_atom_site_label_1
_geom_angle_atom_site_label_2
_geom_angle_atom_site_label_3
_geom_angle
C16 S1 C17 101.6(3)
C15 C16 S1 113.4(4)
C15 C16 H16A 108.9
S1 C16 H16A 108.9
C15 C16 H16B 108.9
S1 C16 H16B 108.9
H16A C16 H16B 107.7
C18 C17 C19 107.3(6)
C18 C17 S1 109.5(6)
C19 C17 S1 112.2(5)
C18 C17 H17 109.2
C19 C17 H17 109.2
S1 C17 H17 109.2
C17 C18 H18A 109.5
C17 C18 H18B 109.5
H18A C18 H18B 109.5
C17 C18 H18C 109.5
H18A C18 H18C 109.5
H18B C18 H18C 109.5
C17 C19 H19A 109.5
C17 C19 H19B 109.5
H19A C19 H19B 109.5
C17 C19 H19C 109.5
H19A C19 H19C 109.5
H19B C19 H19C 109.5
C17A S1A C16A 103.2(9)
C15 C16A S1A 112.5(6)
C15 C16A H16C 109.1
S1A C16A H16C 109.1
C15 C16A H16D 109.1
S1A C16A H16D 109.1
H16C C16A H16D 107.8
C19A C17A C18A 104(2)
C19A C17A S1A 115.8(16)
C18A C17A S1A 118.0(14)
C19A C17A H17A 106.2
C18A C17A H17A 106.2
S1A C17A H17A 106.2
C17A C18A H18D 109.5
C17A C18A H18E 109.5
H18D C18A H18E 109.5
C17A C18A H18F 109.5
H18D C18A H18F 109.5
H18E C18A H18F 109.5
C17A C19A H19D 109.5
C17A C19A H19E 109.5
H19D C19A H19E 109.5
C17A C19A H19F 109.5
H19D C19A H19F 109.5
H19E C19A H19F 109.5
C20 Pd1 C1 176.6(2)
C20 Pd1 Br2 90.05(16)
C1 Pd1 Br2 89.94(16)
C20 Pd1 Br1 89.14(16)
C1 Pd1 Br1 90.90(16)
Br2 Pd1 Br1 178.94(3)
C1 N1 C2 110.5(4)
C1 N1 C8 124.7(5)
C2 N1 C8 124.7(5)
C1 N2 C7 110.9(4)
C1 N2 C15 125.4(4)
C7 N2 C15 123.7(4)
C20 N3 C21 110.2(4)
C20 N3 C27 121.8(4)
C21 N3 C27 127.8(4)
C20 N4 C26 110.3(4)
C20 N4 C30 122.1(4)
C26 N4 C30 127.6(4)
N2 C1 N1 105.9(4)
N2 C1 Pd1 129.9(4)
N1 C1 Pd1 124.2(4)
C7 C2 N1 106.3(5)
C7 C2 C3 121.9(5)
N1 C2 C3 131.8(6)
C4 C3 C2 114.8(6)
C4 C3 H3 122.6
C2 C3 H3 122.6
C5 C4 C3 122.9(6)
C5 C4 H4 118.6
C3 C4 H4 118.6
C4 C5 C6 123.0(6)
C4 C5 H5 118.5
C6 C5 H5 118.5
C5 C6 C7 115.6(6)
C5 C6 H6 122.2
C7 C6 H6 122.2
C2 C7 C6 121.8(5)
C2 C7 N2 106.4(4)
C6 C7 N2 131.8(5)
N1 C8 C9 114.9(5)
N1 C8 H8A 108.6
C9 C8 H8A 108.6
N1 C8 H8B 108.6
C9 C8 H8B 108.6
H8A C8 H8B 107.5
C10 C9 C14 118.1(6)
C10 C9 C8 118.6(5)
C14 C9 C8 123.3(6)
C9 C10 C11 121.2(5)
C9 C10 H10 119.4
C11 C10 H10 119.4
C12 C11 C10 119.7(6)
C12 C11 H11 120.1
C10 C11 H11 120.1
C11 C12 C13 120.0(6)
C11 C12 H12 120.0
C13 C12 H12 120.0
C14 C13 C12 119.1(6)
C14 C13 H13 120.5
C12 C13 H13 120.5
C13 C14 C9 121.9(6)
C13 C14 H14 119.1
C9 C14 H14 119.1
N2 C15 C16A 108.6(6)
N2 C15 C16 113.3(4)
N2 C15 H15A 108.9
C16 C15 H15A 108.9
N2 C15 H15B 108.9
C16 C15 H15B 108.9
H15A C15 H15B 107.7
N4 C20 N3 107.0(4)
N4 C20 Pd1 128.0(3)
N3 C20 Pd1 125.0(4)
N3 C21 C26 106.5(4)
N3 C21 C22 132.4(5)
C26 C21 C22 121.1(4)
C23 C22 C21 116.7(5)
C23 C22 H22 121.6
C21 C22 H22 121.6
C24 C23 C22 122.3(4)
C24 C23 H23 118.9
C22 C23 H23 118.9
C25 C24 C23 120.9(5)
C25 C24 H24 119.5
C23 C24 H24 119.5
C24 C25 C26 118.1(5)
C24 C25 H25 120.9
C26 C25 H25 120.9
N4 C26 C21 106.0(4)
N4 C26 C25 133.1(5)
C21 C26 C25 120.9(4)
N3 C27 C28 110.5(4)
N3 C27 C29 110.9(4)
C28 C27 C29 114.4(5)
N3 C27 H27 106.8
C28 C27 H27 106.8
C29 C27 H27 106.8
C27 C28 H28A 109.5
C27 C28 H28B 109.5
H28A C28 H28B 109.5
C27 C28 H28C 109.5
H28A C28 H28C 109.5
H28B C28 H28C 109.5
C27 C29 H29A 109.5
C27 C29 H29B 109.5
H29A C29 H29B 109.5
C27 C29 H29C 109.5
H29A C29 H29C 109.5
H29B C29 H29C 109.5
N4 C30 C32 111.7(4)
N4 C30 C31 109.7(4)
C32 C30 C31 114.1(5)
N4 C30 H30 107.0
C32 C30 H30 107.0
C31 C30 H30 107.0
C30 C31 H31A 109.5
C30 C31 H31B 109.5
H31A C31 H31B 109.5
C30 C31 H31C 109.5
H31A C31 H31C 109.5
H31B C31 H31C 109.5
C30 C32 H32A 109.5
C30 C32 H32B 109.5
H32A C32 H32B 109.5
C30 C32 H32C 109.5
H32A C32 H32C 109.5
H32B C32 H32C 109.5

loop_
_geom_bond_atom_site_label_1
_geom_bond_atom_site_label_2
_geom_bond_distance
S1 C16 1.818(5)
S1 C17 1.819(6)
C16 C15 1.511(6)
C16 H16A 0.9900
C16 H16B 0.9900
C17 C18 1.502(6)
C17 C19 1.504(6)
C17 H17 1.0000
C18 H18A 0.9800
C18 H18B 0.9800
C18 H18C 0.9800
C19 H19A 0.9800
C19 H19B 0.9800
C19 H19C 0.9800
S1A C17A 1.818(6)
S1A C16A 1.818(6)
C16A C15 1.504(7)
C16A H16C 0.9900
C16A H16D 0.9900
C17A C19A 1.503(7)
C17A C18A 1.504(7)
C17A H17A 1.0000
C18A H18D 0.9800
C18A H18E 0.9800
C18A H18F 0.9800
C19A H19D 0.9800
C19A H19E 0.9800
C19A H19F 0.9800
Pd1 C20 2.026(5)
Pd1 C1 2.030(5)
Pd1 Br2 2.440(2)
Pd1 Br1 2.443(2)
N1 C1 1.370(7)
N1 C2 1.394(7)
N1 C8 1.463(7)
N2 C1 1.333(6)
N2 C7 1.408(6)
N2 C15 1.468(7)
N3 C20 1.356(6)
N3 C21 1.388(6)
N3 C27 1.489(7)
N4 C20 1.351(6)
N4 C26 1.394(6)
N4 C30 1.476(6)
C2 C7 1.371(8)
C2 C3 1.411(8)
C3 C4 1.399(10)
C3 H3 0.9500
C4 C5 1.334(10)
C4 H4 0.9500
C5 C6 1.393(9)
C5 H5 0.9500
C6 C7 1.393(8)
C6 H6 0.9500
C8 C9 1.501(8)
C8 H8A 0.9900
C8 H8B 0.9900
C9 C10 1.366(8)
C9 C14 1.393(9)
C10 C11 1.410(8)
C10 H10 0.9500
C11 C12 1.365(9)
C11 H11 0.9500
C12 C13 1.399(10)
C12 H12 0.9500
C13 C14 1.379(9)
C13 H13 0.9500
C14 H14 0.9500
C15 H15A 0.9900
C15 H15B 0.9900
C21 C26 1.397(7)
C21 C22 1.405(6)
C22 C23 1.391(7)
C22 H22 0.9500
C23 C24 1.386(8)
C23 H23 0.9500
C24 C25 1.380(7)
C24 H24 0.9500
C25 C26 1.397(7)
C25 H25 0.9500
C27 C28 1.513(7)
C27 C29 1.520(7)
C27 H27 1.0000
C28 H28A 0.9800
C28 H28B 0.9800
C28 H28C 0.9800
C29 H29A 0.9800
C29 H29B 0.9800
C29 H29C 0.9800
C30 C32 1.516(8)
C30 C31 1.517(8)
C30 H30 1.0000
C31 H31A 0.9800
C31 H31B 0.9800
C31 H31C 0.9800
C32 H32A 0.9800
C32 H32B 0.9800
C32 H32C 0.9800
